data_4067760
loop_
_publ_author_name
'Snead, David R.'
'Inagaki, Sebastien'
'Abboud, Khalil A.'
'Hong, Sukwon'

_publ_section_title
;
 Bis(2-alkylpyrrolidin-1-yl)methylidenes as Chiral Acyclic Diaminocarbene
 Ligands
;
_journal_issue 7
_journal_name_full Organometallics
_journal_page_first 1729
_journal_paper_doi 10.1021/om901112n
_journal_volume 29
_journal_year 2010
_chemical_formula_sum 'C17 H28 Cl N2 Rh'
_chemical_formula_weight 398.77
_chemical_name_systematic
; 
 ? 
;
_space_group_IT_number 14
_symmetry_cell_setting monoclinic
_symmetry_space_group_name_Hall '-P 2yn'
_symmetry_space_group_name_H-M 'P 1 21/n 1'
_atom_sites_solution_hydrogens geom
_atom_sites_solution_primary direct
_atom_sites_solution_secondary difmap
_audit_creation_method SHELXL-97
_audit_update_record
;
2010-02-26 # Formatted by publCIF
;
_cell_angle_alpha 90.00
_cell_angle_beta 94.439(2)
_cell_angle_gamma 90.00
_cell_formula_units_Z 4
_cell_length_a 6.5715(6)
_cell_length_b 18.7963(18)
_cell_length_c 13.7990(13)
_cell_measurement_reflns_used 146
_cell_measurement_temperature 173(2)
_cell_measurement_theta_max 28.0
_cell_measurement_theta_min 2.0
_cell_volume 1699.3(3)
_computing_cell_refinement 'Bruker SMART v5.624 & SAINT 6.36a (Bruker 1998)'
_computing_data_collection 'Bruker SMART v5.624 (Bruker 1998)'
_computing_molecular_graphics 'Bruker SHELXTL'
_computing_publication_material 'Bruker SHELXTL'
_computing_structure_refinement 'Bruker SHELXTL'
_computing_structure_solution 'Bruker SHELXTL (Bruker, 2008)'
_diffrn_ambient_temperature 173(2)
_diffrn_measured_fraction_theta_full 0.997
_diffrn_measured_fraction_theta_max 0.997
_diffrn_measurement_device_type 'SMART CCD area detector'
_diffrn_measurement_method '\w scans'
_diffrn_radiation_monochromator graphite
_diffrn_radiation_source 'fine-focus sealed tube'
_diffrn_radiation_type MoK\a
_diffrn_radiation_wavelength 0.71073
_diffrn_reflns_av_R_equivalents 0.0697
_diffrn_reflns_av_sigmaI/netI 0.0444
_diffrn_reflns_limit_h_max 8
_diffrn_reflns_limit_h_min -8
_diffrn_reflns_limit_k_max 24
_diffrn_reflns_limit_k_min -21
_diffrn_reflns_limit_l_max 17
_diffrn_reflns_limit_l_min -16
_diffrn_reflns_number 11259
_diffrn_reflns_theta_full 27.50
_diffrn_reflns_theta_max 27.50
_diffrn_reflns_theta_min 1.83
_exptl_absorpt_coefficient_mu 1.158
_exptl_absorpt_correction_T_max 0.9233
_exptl_absorpt_correction_T_min 0.7528
_exptl_absorpt_correction_type numerical
_exptl_absorpt_process_details 'based on measured indexed crystal faces, Bruker SHELXTL  v6.12 (Bruker 2007)'
_exptl_crystal_colour yellow
_exptl_crystal_density_diffrn 1.559
_exptl_crystal_density_method 'not measured'
_exptl_crystal_description needles
_exptl_crystal_F_000 824
_exptl_crystal_size_max 0.26
_exptl_crystal_size_mid 0.13
_exptl_crystal_size_min 0.07
_refine_diff_density_max 1.034
_refine_diff_density_min -0.948
_refine_diff_density_rms 0.102
_refine_ls_extinction_method none
_refine_ls_goodness_of_fit_ref 1.048
_refine_ls_hydrogen_treatment mixed
_refine_ls_matrix_type full
_refine_ls_number_parameters 222
_refine_ls_number_reflns 3899
_refine_ls_number_restraints 0
_refine_ls_restrained_S_all 1.083
_refine_ls_R_factor_all 0.0351
_refine_ls_R_factor_gt 0.0313
_refine_ls_shift/su_max 0.005
_refine_ls_shift/su_mean 0.010
_refine_ls_structure_factor_coef Fsqd
_refine_ls_weighting_details 'calc w=1/[\s^2^(Fo^2^)+(0.0497P)^2^+0.3783P] where P=(Fo^2^+2Fc^2^)/3'
_refine_ls_weighting_scheme calc
_refine_ls_wR_factor_gt 0.0795
_refine_ls_wR_factor_ref 0.0816
_reflns_number_gt 3490
_reflns_number_total 3899
_reflns_threshold_expression I>2\s(I)
_cod_data_source_file om901112n_si_002.cif
_cod_data_source_block 8a
_cod_depositor_comments
;
The following automatic conversions were performed:

'_symmetry_cell_setting' value 'Monoclinic' changed to 'monoclinic'
according to /home/saulius/struct/CIF-dictionaries/cif_core.dic
dictionary named 'cif_core.dic' version 2.4.1 from 2010-06-29.

Automatic conversion script
Id: cif_fix_values 1715 2011-07-08 13:25:40Z adriana 
;
_cod_original_sg_symbol_H-M P21/n
_cod_database_code 4067760

loop_
_symmetry_equiv_pos_as_xyz
'x, y, z'
'-x+1/2, y+1/2, -z+1/2'
'-x, -y, -z'
'x-1/2, -y-1/2, z-1/2'

loop_
_atom_site_label
_atom_site_type_symbol
_atom_site_fract_x
_atom_site_fract_y
_atom_site_fract_z
_atom_site_U_iso_or_equiv
_atom_site_adp_type
_atom_site_occupancy
_atom_site_symmetry_multiplicity
_atom_site_calc_flag
_atom_site_refinement_flags
Rh1 Rh 0.09887(2) 0.119767(8) 0.749952(11) 0.02013(8) Uani 1 1 d .
Cl1 Cl 0.28964(10) 0.21434(3) 0.68515(4) 0.03524(14) Uani 1 1 d .
N1 N 0.2638(3) 0.16304(10) 0.94859(12) 0.0243(4) Uani 1 1 d .
N2 N -0.0204(3) 0.22534(9) 0.88930(12) 0.0232(4) Uani 1 1 d .
C1 C -0.1411(4) 0.05533(11) 0.79314(16) 0.0259(4) Uani 1 1 d .
H1A H -0.2085 0.0745 0.8502 0.031 Uiso 1 1 calc R
C2 C 0.0479(4) 0.02202(11) 0.81824(15) 0.0259(4) Uani 1 1 d .
H2A H 0.0880 0.0221 0.8896 0.031 Uiso 1 1 calc R
C3 C 0.1403(4) -0.03863(12) 0.76440(17) 0.0300(5) Uani 1 1 d .
H3B H 0.0749 -0.0837 0.7822 0.036 Uiso 1 1 calc R
H3A H 0.2875 -0.0420 0.7855 0.036 Uiso 1 1 calc R
C4 C 0.1160(4) -0.02998(12) 0.65346(17) 0.0321(5) Uani 1 1 d .
H4B H 0.2231 -0.0579 0.6240 0.038 Uiso 1 1 calc R
H4A H -0.0184 -0.0491 0.6285 0.038 Uiso 1 1 calc R
C5 C 0.1316(4) 0.04708(12) 0.62340(15) 0.0270(4) Uani 1 1 d .
H5A H 0.2508 0.0580 0.5850 0.032 Uiso 1 1 calc R
C6 C -0.0340(4) 0.09121(12) 0.60413(15) 0.0269(5) Uani 1 1 d .
H6A H -0.0146 0.1280 0.5533 0.032 Uiso 1 1 calc R
C7 C -0.2544(4) 0.07107(14) 0.61369(17) 0.0319(5) Uani 1 1 d .
H7B H -0.3009 0.0399 0.5585 0.038 Uiso 1 1 calc R
H7A H -0.3387 0.1148 0.6091 0.038 Uiso 1 1 calc R
C8 C -0.2905(4) 0.03263(13) 0.70928(18) 0.0311(5) Uani 1 1 d .
H8B H -0.4312 0.0425 0.7264 0.037 Uiso 1 1 calc R
H8A H -0.2781 -0.0193 0.6995 0.037 Uiso 1 1 calc R
C9 C 0.1170(3) 0.17411(11) 0.87674(15) 0.0218(4) Uani 1 1 d .
C10 C 0.2580(5) 0.17858(14) 1.05380(16) 0.0354(6) Uani 1 1 d .
H10A H 0.123(5) 0.1730(17) 1.072(2) 0.047(9) Uiso 1 1 d .
H10B H 0.314(4) 0.2307(15) 1.0668(19) 0.032(7) Uiso 1 1 d .
C11 C 0.4050(6) 0.12380(15) 1.1011(2) 0.0488(8) Uani 1 1 d .
H11B H 0.3357 0.0778 1.1103 0.059 Uiso 1 1 calc R
H11A H 0.4663 0.1408 1.1647 0.059 Uiso 1 1 calc R
C12 C 0.5664(6) 0.11709(17) 1.0270(2) 0.0511(8) Uani 1 1 d .
H12B H 0.6638 0.1573 1.0326 0.061 Uiso 1 1 calc R
H12A H 0.6428 0.0719 1.0356 0.061 Uiso 1 1 calc R
C13 C 0.4413(4) 0.11864(14) 0.93176(19) 0.0315(5) Uani 1 1 d .
H13A H 0.409(5) 0.0726(19) 0.916(2) 0.050(9) Uiso 1 1 d .
H13B H 0.523(6) 0.140(2) 0.886(3) 0.066(11) Uiso 1 1 d .
C14 C 0.0142(4) 0.28948(12) 0.95154(17) 0.0282(5) Uani 1 1 d .
H14B H -0.011(4) 0.2780(14) 1.014(2) 0.031(7) Uiso 1 1 d .
H14A H 0.151(4) 0.3009(12) 0.9523(17) 0.019(6) Uiso 1 1 d .
C15 C -0.1233(4) 0.34576(13) 0.90177(19) 0.0378(6) Uani 1 1 d .
H15B H -0.1740 0.3793 0.9497 0.045 Uiso 1 1 calc R
H15A H -0.0503 0.3729 0.8536 0.045 Uiso 1 1 calc R
C16 C -0.2966(4) 0.30269(13) 0.8524(2) 0.0380(6) Uani 1 1 d .
H16B H -0.3938 0.2871 0.8995 0.046 Uiso 1 1 calc R
H16A H -0.3711 0.3302 0.7997 0.046 Uiso 1 1 calc R
C17 C -0.1859(4) 0.24009(13) 0.81244(18) 0.0292(5) Uani 1 1 d .
H17A H -0.271(4) 0.1985(15) 0.8003(19) 0.033(7) Uiso 1 1 d .
H17B H -0.123(5) 0.2500(18) 0.753(2) 0.047(9) Uiso 1 1 d .

loop_
_atom_site_aniso_label
_atom_site_aniso_U_11
_atom_site_aniso_U_22
_atom_site_aniso_U_33
_atom_site_aniso_U_23
_atom_site_aniso_U_13
_atom_site_aniso_U_12
Rh1 0.02294(12) 0.02110(11) 0.01640(11) -0.00038(5) 0.00177(7) 0.00142(6)
Cl1 0.0388(3) 0.0366(3) 0.0314(3) 0.0031(2) 0.0092(2) -0.0094(2)
N1 0.0259(9) 0.0295(9) 0.0174(8) -0.0010(7) 0.0012(7) 0.0037(7)
N2 0.0263(9) 0.0218(8) 0.0214(8) -0.0009(7) 0.0012(7) 0.0026(7)
C1 0.0289(11) 0.0248(10) 0.0245(10) 0.0009(8) 0.0045(8) -0.0010(9)
C2 0.0341(12) 0.0232(10) 0.0203(10) 0.0018(8) 0.0006(8) 0.0007(9)
C3 0.0355(12) 0.0248(11) 0.0292(11) 0.0011(8) -0.0011(9) 0.0045(9)
C4 0.0386(13) 0.0293(11) 0.0280(11) -0.0069(9) 0.0005(9) 0.0073(10)
C5 0.0302(11) 0.0323(11) 0.0186(10) -0.0043(8) 0.0022(8) 0.0022(9)
C6 0.0327(12) 0.0299(11) 0.0174(9) -0.0010(8) -0.0023(8) 0.0006(9)
C7 0.0295(12) 0.0363(12) 0.0287(11) -0.0007(9) -0.0050(9) 0.0015(10)
C8 0.0272(11) 0.0330(12) 0.0327(12) -0.0023(9) 0.0007(9) -0.0032(9)
C9 0.0236(10) 0.0219(10) 0.0205(9) 0.0018(7) 0.0051(8) -0.0012(8)
C10 0.0482(16) 0.0393(14) 0.0179(10) 0.0002(9) -0.0019(10) 0.0109(12)
C11 0.072(2) 0.0484(17) 0.0244(13) 0.0044(10) -0.0031(13) 0.0231(14)
C12 0.0510(19) 0.059(2) 0.0411(17) -0.0020(12) -0.0103(14) 0.0167(14)
C13 0.0265(13) 0.0391(14) 0.0288(12) 0.0000(9) 0.0016(10) 0.0070(10)
C14 0.0358(13) 0.0245(11) 0.0243(11) -0.0054(8) 0.0020(9) 0.0042(9)
C15 0.0489(16) 0.0255(12) 0.0375(13) -0.0060(10) -0.0064(11) 0.0112(11)
C16 0.0348(13) 0.0312(12) 0.0469(15) -0.0043(11) -0.0028(11) 0.0110(10)
C17 0.0283(12) 0.0273(11) 0.0314(12) -0.0013(9) -0.0029(9) 0.0044(9)

loop_
_atom_type_symbol
_atom_type_description
_atom_type_scat_dispersion_real
_atom_type_scat_dispersion_imag
_atom_type_scat_source
C C 0.0033 0.0016 'International Tables Vol C Tables 4.2.6.8 and 6.1.1.4'
H H 0.0000 0.0000 'International Tables Vol C Tables 4.2.6.8 and 6.1.1.4'
N N 0.0061 0.0033 'International Tables Vol C Tables 4.2.6.8 and 6.1.1.4'
Cl Cl 0.1484 0.1585 'International Tables Vol C Tables 4.2.6.8 and 6.1.1.4'
Rh Rh -1.1178 0.9187 'International Tables Vol C Tables 4.2.6.8 and 6.1.1.4'

loop_
_geom_angle_atom_site_label_1
_geom_angle_atom_site_label_2
_geom_angle_atom_site_label_3
_geom_angle
C9 Rh1 C2 93.12(8)
C9 Rh1 C1 92.34(8)
C2 Rh1 C1 39.10(9)
C9 Rh1 C6 155.33(9)
C2 Rh1 C6 97.53(8)
C1 Rh1 C6 82.28(9)
C9 Rh1 C5 168.49(8)
C2 Rh1 C5 81.07(8)
C1 Rh1 C5 89.37(9)
C6 Rh1 C5 36.16(8)
C9 Rh1 Cl1 87.16(6)
C2 Rh1 Cl1 157.54(7)
C1 Rh1 Cl1 163.36(6)
C6 Rh1 Cl1 91.26(6)
C5 Rh1 Cl1 94.43(6)
C9 Rh1 H17B 63.3(6)
C2 Rh1 H17B 130.2(7)
C1 Rh1 H17B 95.4(7)
C6 Rh1 H17B 93.1(6)
C5 Rh1 H17B 127.8(6)
Cl1 Rh1 H17B 69.5(7)
C9 Rh1 H17A 62.7(5)
C2 Rh1 H17A 99.7(5)
C1 Rh1 H17A 65.0(6)
C6 Rh1 H17A 93.5(5)
C5 Rh1 H17A 128.0(5)
Cl1 Rh1 H17A 100.3(5)
H17B Rh1 H17A 30.8(8)
C9 Rh1 H13A 60.6(7)
C2 Rh1 H13A 62.2(7)
C1 Rh1 H13A 95.1(7)
C6 Rh1 H13A 143.7(7)
C5 Rh1 H13A 107.9(7)
Cl1 Rh1 H13A 99.1(7)
H17B Rh1 H13A 123.2(9)
H17A Rh1 H13A 118.3(8)
C9 Rh1 H13B 56.9(7)
C2 Rh1 H13B 90.1(7)
C1 Rh1 H13B 121.9(7)
C6 Rh1 H13B 144.7(7)
C5 Rh1 H13B 112.8(7)
Cl1 Rh1 H13B 71.3(7)
H17B Rh1 H13B 108.1(9)
H17A Rh1 H13B 119.2(9)
H13A Rh1 H13B 28.0(9)
C9 N1 C13 120.33(18)
C9 N1 C10 128.28(19)
C13 N1 C10 110.34(18)
C9 N2 C17 120.33(17)
C9 N2 C14 125.62(19)
C17 N2 C14 109.39(17)
C2 C1 C8 124.6(2)
C2 C1 Rh1 70.18(13)
C8 C1 Rh1 113.50(15)
C2 C1 H1A 113.7
C8 C1 H1A 113.7
Rh1 C1 H1A 113.7
C1 C2 C3 126.4(2)
C1 C2 Rh1 70.72(12)
C3 C2 Rh1 110.75(15)
C1 C2 H2A 113.6
C3 C2 H2A 113.6
Rh1 C2 H2A 113.6
C2 C3 C4 113.25(18)
C2 C3 H3B 108.9
C4 C3 H3B 108.9
C2 C3 H3A 108.9
C4 C3 H3A 108.9
H3B C3 H3A 107.7
C5 C4 C3 111.77(18)
C5 C4 H4B 109.3
C3 C4 H4B 109.3
C5 C4 H4A 109.3
C3 C4 H4A 109.3
H4B C4 H4A 107.9
C6 C5 C4 124.1(2)
C6 C5 Rh1 70.20(12)
C4 C5 Rh1 110.95(15)
C6 C5 H5A 114.5
C4 C5 H5A 114.5
Rh1 C5 H5A 114.5
C5 C6 C7 125.4(2)
C5 C6 Rh1 73.64(12)
C7 C6 Rh1 107.26(15)
C5 C6 H6A 114.2
C7 C6 H6A 114.2
Rh1 C6 H6A 114.2
C6 C7 C8 113.86(18)
C6 C7 H7B 108.8
C8 C7 H7B 108.8
C6 C7 H7A 108.8
C8 C7 H7A 108.8
H7B C7 H7A 107.7
C1 C8 C7 112.82(19)
C1 C8 H8B 109.0
C7 C8 H8B 109.0
C1 C8 H8A 109.0
C7 C8 H8A 109.0
H8B C8 H8A 107.8
N2 C9 N1 117.88(18)
N2 C9 Rh1 118.67(15)
N1 C9 Rh1 123.42(15)
N1 C10 C11 102.9(2)
N1 C10 H10A 109(2)
C11 C10 H10A 113(2)
N1 C10 H10B 108.3(15)
C11 C10 H10B 110.6(15)
H10A C10 H10B 112(3)
C10 C11 C12 102.6(2)
C10 C11 H11B 111.2
C12 C11 H11B 111.2
C10 C11 H11A 111.2
C12 C11 H11A 111.2
H11B C11 H11A 109.2
C13 C12 C11 102.9(3)
C13 C12 H12B 111.2
C11 C12 H12B 111.2
C13 C12 H12A 111.2
C11 C12 H12A 111.2
H12B C12 H12A 109.1
N1 C13 C12 105.1(2)
N1 C13 H13A 114(2)
C12 C13 H13A 107(2)
N1 C13 H13B 112(2)
C12 C13 H13B 107(2)
H13A C13 H13B 112(3)
N2 C14 C15 104.12(18)
N2 C14 H14B 108.7(17)
C15 C14 H14B 116.5(17)
N2 C14 H14A 107.5(15)
C15 C14 H14A 112.8(15)
H14B C14 H14A 107(2)
C16 C15 C14 103.37(19)
C16 C15 H15B 111.1
C14 C15 H15B 111.1
C16 C15 H15A 111.1
C14 C15 H15A 111.1
H15B C15 H15A 109.1
C17 C16 C15 102.3(2)
C17 C16 H16B 111.3
C15 C16 H16B 111.3
C17 C16 H16A 111.3
C15 C16 H16A 111.3
H16B C16 H16A 109.2
N2 C17 C16 103.38(19)
N2 C17 H17A 110.7(16)
C16 C17 H17A 114.0(16)
N2 C17 H17B 107.9(18)
C16 C17 H17B 114(2)
H17A C17 H17B 107(3)

loop_
_geom_bond_atom_site_label_1
_geom_bond_atom_site_label_2
_geom_bond_distance
Rh1 C9 2.021(2)
Rh1 C2 2.103(2)
Rh1 C1 2.111(2)
Rh1 C6 2.197(2)
Rh1 C5 2.241(2)
Rh1 Cl1 2.3884(6)
Rh1 H17B 2.85(3)
Rh1 H17A 2.97(3)
Rh1 H13A 3.08(3)
Rh1 H13B 3.26(4)
N1 C9 1.345(3)
N1 C13 1.467(3)
N1 C10 1.484(3)
N2 C9 1.341(3)
N2 C17 1.485(3)
N2 C14 1.487(3)
C1 C2 1.410(3)
C1 C8 1.519(3)
C1 H1A 1.0000
C2 C3 1.513(3)
C2 H2A 1.0000
C3 C4 1.536(3)
C3 H3B 0.9900
C3 H3A 0.9900
C4 C5 1.512(3)
C4 H4B 0.9900
C4 H4A 0.9900
C5 C6 1.378(3)
C5 H5A 1.0000
C6 C7 1.512(3)
C6 H6A 1.0000
C7 C8 1.538(3)
C7 H7B 0.9900
C7 H7A 0.9900
C8 H8B 0.9900
C8 H8A 0.9900
C10 C11 1.524(4)
C10 H10A 0.94(3)
C10 H10B 1.06(3)
C11 C12 1.534(5)
C11 H11B 0.9900
C11 H11A 0.9900
C12 C13 1.496(4)
C12 H12B 0.9900
C12 H12A 0.9900
C13 H13A 0.91(3)
C13 H13B 0.95(4)
C14 C15 1.520(3)
C14 H14B 0.91(3)
C14 H14A 0.92(3)
C15 C16 1.515(4)
C15 H15B 0.9900
C15 H15A 0.9900
C16 C17 1.510(3)
C16 H16B 0.9900
C16 H16A 0.9900
C17 H17A 0.97(3)
C17 H17B 0.97(3)

loop_
_geom_torsion_atom_site_label_1
_geom_torsion_atom_site_label_2
_geom_torsion_atom_site_label_3
_geom_torsion_atom_site_label_4
_geom_torsion
C9 Rh1 C1 C2 -92.06(13)
C6 Rh1 C1 C2 112.12(14)
C5 Rh1 C1 C2 76.55(13)
Cl1 Rh1 C1 C2 -179.98(17)
H17B Rh1 C1 C2 -155.5(6)
H17A Rh1 C1 C2 -150.3(6)
H13A Rh1 C1 C2 -31.4(7)
H13B Rh1 C1 C2 -40.2(8)
C9 Rh1 C1 C8 147.88(17)
C2 Rh1 C1 C8 -120.1(2)
C6 Rh1 C1 C8 -7.93(16)
C5 Rh1 C1 C8 -43.51(17)
Cl1 Rh1 C1 C8 60.0(3)
H17B Rh1 C1 C8 84.5(6)
H17A Rh1 C1 C8 89.6(6)
H13A Rh1 C1 C8 -151.5(7)
H13B Rh1 C1 C8 -160.3(8)
C8 C1 C2 C3 3.4(4)
Rh1 C1 C2 C3 -102.0(2)
C8 C1 C2 Rh1 105.5(2)
C9 Rh1 C2 C1 89.88(13)
C6 Rh1 C2 C1 -67.82(14)
C5 Rh1 C2 C1 -100.12(13)
Cl1 Rh1 C2 C1 179.99(12)
H17B Rh1 C2 C1 32.7(8)
H17A Rh1 C2 C1 27.1(6)
H13A Rh1 C2 C1 144.1(7)
H13B Rh1 C2 C1 146.8(7)
C9 Rh1 C2 C3 -147.47(16)
C1 Rh1 C2 C3 122.7(2)
C6 Rh1 C2 C3 54.84(17)
C5 Rh1 C2 C3 22.53(16)
Cl1 Rh1 C2 C3 -57.4(2)
H17B Rh1 C2 C3 155.4(8)
H17A Rh1 C2 C3 149.8(6)
H13A Rh1 C2 C3 -93.3(7)
H13B Rh1 C2 C3 -90.6(7)
C1 C2 C3 C4 42.2(3)
Rh1 C2 C3 C4 -38.6(2)
C2 C3 C4 C5 35.5(3)
C3 C4 C5 C6 -95.1(3)
C3 C4 C5 Rh1 -15.4(2)
C9 Rh1 C5 C6 176.4(4)
C2 Rh1 C5 C6 116.10(15)
C1 Rh1 C5 C6 77.72(15)
Cl1 Rh1 C5 C6 -86.06(14)
H17B Rh1 C5 C6 -18.7(9)
H17A Rh1 C5 C6 20.7(7)
H13A Rh1 C5 C6 172.9(7)
H13B Rh1 C5 C6 -157.6(8)
C9 Rh1 C5 C4 56.4(5)
C2 Rh1 C5 C4 -3.87(16)
C1 Rh1 C5 C4 -42.25(17)
C6 Rh1 C5 C4 -120.0(2)
Cl1 Rh1 C5 C4 153.97(16)
H17B Rh1 C5 C4 -138.7(9)
H17A Rh1 C5 C4 -99.3(7)
H13A Rh1 C5 C4 52.9(7)
H13B Rh1 C5 C4 82.4(8)
C4 C5 C6 C7 2.6(3)
Rh1 C5 C6 C7 -99.8(2)
C4 C5 C6 Rh1 102.4(2)
C9 Rh1 C6 C5 -178.28(18)
C2 Rh1 C6 C5 -63.49(15)
C1 Rh1 C6 C5 -99.60(15)
Cl1 Rh1 C6 C5 95.79(14)
H17B Rh1 C6 C5 165.3(7)
H17A Rh1 C6 C5 -163.8(6)
H13A Rh1 C6 C5 -11.4(11)
H13B Rh1 C6 C5 37.4(12)
C9 Rh1 C6 C7 -55.5(3)
C2 Rh1 C6 C7 59.31(17)
C1 Rh1 C6 C7 23.20(16)
C5 Rh1 C6 C7 122.8(2)
Cl1 Rh1 C6 C7 -141.41(15)
H17B Rh1 C6 C7 -71.9(7)
H17A Rh1 C6 C7 -41.0(6)
H13A Rh1 C6 C7 111.4(11)
H13B Rh1 C6 C7 160.2(12)
C5 C6 C7 C8 46.7(3)
Rh1 C6 C7 C8 -35.2(2)
C2 C1 C8 C7 -90.6(3)
Rh1 C1 C8 C7 -9.2(3)
C6 C7 C8 C1 30.4(3)
C17 N2 C9 N1 179.93(19)
C14 N2 C9 N1 26.8(3)
C17 N2 C9 Rh1 1.8(3)
C14 N2 C9 Rh1 -151.36(17)
C13 N1 C9 N2 -167.4(2)
C10 N1 C9 N2 25.5(3)
C13 N1 C9 Rh1 10.6(3)
C10 N1 C9 Rh1 -156.43(19)
C2 Rh1 C9 N2 -118.00(17)
C1 Rh1 C9 N2 -78.86(17)
C6 Rh1 C9 N2 -2.3(3)
C5 Rh1 C9 N2 -177.2(4)
Cl1 Rh1 C9 N2 84.49(16)
H17B Rh1 C9 N2 16.1(8)
H17A Rh1 C9 N2 -18.7(6)
H13A Rh1 C9 N2 -173.4(8)
H13B Rh1 C9 N2 154.0(8)
C2 Rh1 C9 N1 63.99(18)
C1 Rh1 C9 N1 103.13(18)
C6 Rh1 C9 N1 179.66(18)
C5 Rh1 C9 N1 4.8(5)
Cl1 Rh1 C9 N1 -93.52(17)
H17B Rh1 C9 N1 -162.0(8)
H17A Rh1 C9 N1 163.3(6)
H13A Rh1 C9 N1 8.6(8)
H13B Rh1 C9 N1 -24.0(8)
C9 N1 C10 C11 152.2(2)
C13 N1 C10 C11 -15.9(3)
N1 C10 C11 C12 34.1(3)
C10 C11 C12 C13 -40.3(3)
C9 N1 C13 C12 -178.6(2)
C10 N1 C13 C12 -9.4(3)
C11 C12 C13 N1 30.6(3)
C9 N2 C14 C15 149.9(2)
C17 N2 C14 C15 -5.7(3)
N2 C14 C15 C16 29.0(3)
C14 C15 C16 C17 -41.4(3)
C9 N2 C17 C16 -177.0(2)
C14 N2 C17 C16 -19.9(3)
C15 C16 C17 N2 37.5(3)
